data_7205248
loop_
_publ_author_name
'Ho, Mei-Lin'
'Shih, Chien-Hung'
'Lee, Chia-Hwa'
'Lee, Gene-Hsiang'

_publ_section_title
;
 Synthesis, structures and photoluminescence properties of silver(i)
 complexes with N,N&#x2032;-di(pyrazin-2-yl)pyridine-2,6-diamine
;
_journal_issue 3
_journal_name_full CrystEngComm
_journal_page_first 992
_journal_paper_doi 10.1039/c0ce00294a
_journal_volume 13
_journal_year 2011
_chemical_formula_sum 'C28 H46 Ag2 F12 N12 O5 P2'
_chemical_formula_weight 1136.45
_chemical_name_systematic
;
?
;
_space_group_IT_number 14
_symmetry_cell_setting monoclinic
_symmetry_space_group_name_Hall '-P 2ybc'
_symmetry_space_group_name_H-M 'P 1 21/c 1'
_atom_sites_solution_hydrogens geom
_atom_sites_solution_primary direct
_atom_sites_solution_secondary difmap
_audit_creation_method SHELXL-97
_cell_angle_alpha 90.00
_cell_angle_beta 104.1668(9)
_cell_angle_gamma 90.00
_cell_formula_units_Z 4
_cell_length_a 14.1853(3)
_cell_length_b 12.2037(2)
_cell_length_c 26.1827(5)
_cell_measurement_reflns_used 10755
_cell_measurement_temperature 150(2)
_cell_measurement_theta_max 27.50
_cell_measurement_theta_min 2.00
_cell_volume 4394.72(15)
_computing_cell_refinement DENZO-SMN
_computing_data_collection 'NONIUS COLLECT'
_computing_data_reduction DENZO-SMN
_computing_molecular_graphics 'Bruker SHELXTL'
_computing_publication_material 'Bruker SHELXTL'
_computing_structure_refinement 'SHELXL-97 (Sheldrick, 1997)'
_computing_structure_solution 'SHELXS-97 (Sheldrick, 1990)'
_diffrn_ambient_temperature 150(2)
_diffrn_measured_fraction_theta_full 0.993
_diffrn_measured_fraction_theta_max 0.993
_diffrn_measurement_device_type 'NONIUS KappaCCD'
_diffrn_measurement_method '\w scans'
_diffrn_radiation_monochromator graphite
_diffrn_radiation_source 'fine-focus sealed tube'
_diffrn_radiation_type MoK\a
_diffrn_radiation_wavelength 0.71073
_diffrn_reflns_av_R_equivalents 0.0576
_diffrn_reflns_av_sigmaI/netI 0.0835
_diffrn_reflns_limit_h_max 17
_diffrn_reflns_limit_h_min -18
_diffrn_reflns_limit_k_max 15
_diffrn_reflns_limit_k_min -15
_diffrn_reflns_limit_l_max 33
_diffrn_reflns_limit_l_min -33
_diffrn_reflns_number 25820
_diffrn_reflns_theta_full 27.50
_diffrn_reflns_theta_max 27.50
_diffrn_reflns_theta_min 1.48
_exptl_absorpt_coefficient_mu 1.065
_exptl_absorpt_correction_T_max 0.900
_exptl_absorpt_correction_T_min 0.601
_exptl_absorpt_correction_type multi-scan
_exptl_absorpt_process_details 'SORTAV, (Blessing, 1995)'
_exptl_crystal_colour yellow
_exptl_crystal_density_diffrn 1.718
_exptl_crystal_density_meas ?
_exptl_crystal_density_method 'not measured'
_exptl_crystal_description needle
_exptl_crystal_F_000 2280
_exptl_crystal_size_max 0.50
_exptl_crystal_size_mid 0.10
_exptl_crystal_size_min 0.10
_refine_diff_density_max 1.263
_refine_diff_density_min -0.896
_refine_diff_density_rms 0.163
_refine_ls_extinction_method none
_refine_ls_goodness_of_fit_ref 1.032
_refine_ls_hydrogen_treatment constr
_refine_ls_matrix_type full
_refine_ls_number_parameters 550
_refine_ls_number_reflns 10020
_refine_ls_number_restraints 0
_refine_ls_restrained_S_all 1.032
_refine_ls_R_factor_all 0.1009
_refine_ls_R_factor_gt 0.0473
_refine_ls_shift/su_max 0.000
_refine_ls_shift/su_mean 0.000
_refine_ls_structure_factor_coef Fsqd
_refine_ls_weighting_details 'calc w=1/[\s^2^(Fo^2^)+(0.0636P)^2^+0.0000P] where P=(Fo^2^+2Fc^2^)/3'
_refine_ls_weighting_scheme calc
_refine_ls_wR_factor_gt 0.1128
_refine_ls_wR_factor_ref 0.1334
_reflns_number_gt 5975
_reflns_number_total 10020
_reflns_threshold_expression >2sigma(I)
_cod_data_source_file C0CE00294A.TXT
_cod_data_source_block agpf6n5-2pz
_cod_depositor_comments
;
The following automatic conversions were performed:
'_symmetry_cell_setting' value 'Monoclinic' changed to 'monoclinic'
according to '/home/saulius/struct/CIF-dictionaries/cif_core.dic'
dictionary named 'cif_core.dic' version 2.4.1 from 2010-06-29.

Automatic conversion script
Id: cif_fix_enum 1555 2011-01-17 13:19:09Z saulius 

The following automatic conversions were performed:

'_exptl_crystal_density_meas' value 'not_measured' was changed to '?'
- the value is perceived as not measured.

Automatic conversion script
Id: cif_fix_values 3008 2015-01-20 13:52:24Z robertas 
;
_cod_original_cell_volume 4394.72(14)
_cod_original_sg_symbol_H-M P2(1)/c
_cod_database_code 7205248

loop_
_symmetry_equiv_pos_as_xyz
'x, y, z'
'-x, y+1/2, -z+1/2'
'-x, -y, -z'
'x, -y-1/2, z-1/2'

loop_
_atom_site_label
_atom_site_type_symbol
_atom_site_fract_x
_atom_site_fract_y
_atom_site_fract_z
_atom_site_U_iso_or_equiv
_atom_site_adp_type
_atom_site_occupancy
_atom_site_symmetry_multiplicity
_atom_site_calc_flag
_atom_site_refinement_flags
_atom_site_disorder_assembly
_atom_site_disorder_group
Ag1 Ag -0.64206(2) -0.16676(3) -0.009110(14) 0.02709(11) Uani 1 1 d . . .
Ag2 Ag -0.16148(2) -0.15971(3) -0.054057(14) 0.02931(12) Uani 1 1 d . . .
O1 O -0.6124(2) -0.1456(3) 0.08989(13) 0.0419(9) Uani 1 1 d . . .
O2 O -0.6486(4) -0.3586(4) -0.0313(2) 0.0925(16) Uiso 1 1 d . . .
O3 O -0.1835(3) -0.1572(3) -0.14977(14) 0.0449(9) Uani 1 1 d . . .
O4 O -0.1698(3) -0.3610(3) -0.05779(18) 0.0633(12) Uani 1 1 d . . .
N1 N -0.4873(2) -0.1572(3) -0.01564(14) 0.0223(8) Uani 1 1 d . . .
N2 N -0.4295(2) -0.0910(3) 0.06841(14) 0.0236(8) Uani 1 1 d . . .
H2 H -0.4786 -0.1254 0.0763 0.028 Uiso 1 1 calc R . .
N3 N -0.3047(2) 0.0358(3) 0.09501(13) 0.0212(8) Uani 1 1 d . . .
N4 N -0.1773(2) 0.1603(3) 0.11876(14) 0.0260(9) Uani 1 1 d . . .
H4 H -0.1448 0.2057 0.1429 0.031 Uiso 1 1 calc R . .
N5 N -0.1983(2) 0.1306(3) 0.02725(14) 0.0213(8) Uani 1 1 d . . .
N6 N -0.3055(3) -0.1419(3) -0.03636(15) 0.0256(9) Uani 1 1 d . . .
N7 N 0.0028(2) 0.1344(3) 0.04265(15) 0.0263(9) Uani 1 1 d . . .
N8 N -0.6840(3) -0.1832(3) 0.15543(15) 0.0343(10) Uani 1 1 d . . .
N9 N -0.6414(4) -0.5306(4) -0.05354(19) 0.0563(13) Uani 1 1 d . . .
N10 N -0.2410(3) -0.2056(4) -0.23505(17) 0.0422(11) Uani 1 1 d . . .
N11 N -0.1468(3) -0.5222(4) -0.0135(2) 0.0592(15) Uani 1 1 d . . .
C1 C -0.4715(3) -0.1889(4) -0.06179(18) 0.0290(11) Uani 1 1 d . . .
H1 H -0.5242 -0.2186 -0.0877 0.035 Uiso 1 1 calc R . .
C2 C -0.3828(3) -0.1801(4) -0.07308(18) 0.0298(11) Uani 1 1 d . . .
H2A H -0.3753 -0.2009 -0.1068 0.036 Uiso 1 1 calc R . .
C3 C -0.3184(3) -0.1118(3) 0.01030(18) 0.0225(10) Uani 1 1 d . . .
H3 H -0.2646 -0.0857 0.0367 0.027 Uiso 1 1 calc R . .
C4 C -0.4112(3) -0.1182(3) 0.02107(17) 0.0220(10) Uani 1 1 d . . .
C5 C -0.3803(3) -0.0155(3) 0.10604(17) 0.0214(10) Uani 1 1 d . . .
C6 C -0.4143(3) 0.0054(4) 0.15028(17) 0.0282(11) Uani 1 1 d . . .
H6 H -0.4660 -0.0357 0.1579 0.034 Uiso 1 1 calc R . .
C7 C -0.3693(3) 0.0892(4) 0.18298(18) 0.0332(12) Uani 1 1 d . . .
H7 H -0.3922 0.1082 0.2130 0.040 Uiso 1 1 calc R . .
C8 C -0.2917(3) 0.1456(4) 0.17260(18) 0.0305(11) Uani 1 1 d . . .
H8 H -0.2615 0.2041 0.1945 0.037 Uiso 1 1 calc R . .
C9 C -0.2593(3) 0.1133(4) 0.12870(17) 0.0244(10) Uani 1 1 d . . .
C10 C -0.1407(3) 0.1444(3) 0.07567(17) 0.0229(10) Uani 1 1 d . . .
C11 C -0.0385(3) 0.1468(3) 0.08281(17) 0.0245(10) Uani 1 1 d . . .
H11 H 0.0018 0.1576 0.1172 0.029 Uiso 1 1 calc R . .
C12 C -0.0564(3) 0.1171(4) -0.00550(18) 0.0266(10) Uani 1 1 d . . .
H12 H -0.0293 0.1065 -0.0349 0.032 Uiso 1 1 calc R . .
C13 C -0.1545(3) 0.1148(4) -0.01224(18) 0.0236(10) Uani 1 1 d . . .
H13 H -0.1940 0.1014 -0.0466 0.028 Uiso 1 1 calc R . .
C14 C -0.6323(3) -0.2083(4) 0.12207(19) 0.0347(12) Uani 1 1 d . . .
H14 H -0.6083 -0.2811 0.1229 0.042 Uiso 1 1 calc R . .
C15 C -0.7219(4) -0.0730(4) 0.1587(2) 0.0440(14) Uani 1 1 d . . .
H15A H -0.6993 -0.0456 0.1948 0.066 Uiso 1 1 calc R . .
H15B H -0.7931 -0.0749 0.1489 0.066 Uiso 1 1 calc R . .
H15C H -0.6986 -0.0245 0.1346 0.066 Uiso 1 1 calc R . .
C16 C -0.7046(5) -0.2631(5) 0.1933(2) 0.0606(17) Uani 1 1 d . . .
H16A H -0.6765 -0.3342 0.1878 0.091 Uiso 1 1 calc R . .
H16B H -0.7751 -0.2707 0.1881 0.091 Uiso 1 1 calc R . .
H16C H -0.6758 -0.2376 0.2293 0.091 Uiso 1 1 calc R . .
C17 C -0.6569(4) -0.4289(5) -0.0686(3) 0.0649(18) Uani 1 1 d . . .
H17A H -0.6732 -0.4082 -0.1047 0.078 Uiso 0.67 1 calc PR A 1
H17B H -0.6732 -0.4082 -0.1047 0.078 Uiso 0.33 1 calc PR A 2
C18 C -0.6171(5) -0.5704(6) -0.0016(3) 0.081(2) Uani 1 1 d . . .
H18A H -0.6160 -0.5095 0.0230 0.122 Uiso 1 1 calc R . .
H18B H -0.5528 -0.6049 0.0057 0.122 Uiso 1 1 calc R . .
H18C H -0.6655 -0.6246 0.0028 0.122 Uiso 1 1 calc R . .
C19 C -0.6450(6) -0.6156(7) -0.0943(3) 0.105(3) Uiso 1 1 d . . .
H19A H -0.6719 -0.5839 -0.1292 0.126 Uiso 1 1 calc R . .
H19B H -0.6864 -0.6763 -0.0885 0.126 Uiso 1 1 calc R . .
H19C H -0.5792 -0.6428 -0.0923 0.126 Uiso 1 1 calc R . .
C20 C -0.2343(4) -0.2146(4) -0.1841(2) 0.0411(13) Uani 1 1 d . . .
H20 H -0.2720 -0.2701 -0.1731 0.049 Uiso 1 1 calc R . .
C21 C -0.1874(5) -0.1199(5) -0.2547(2) 0.0640(18) Uani 1 1 d . . .
H21A H -0.2334 -0.0679 -0.2760 0.096 Uiso 1 1 calc R . .
H21B H -0.1477 -0.1530 -0.2765 0.096 Uiso 1 1 calc R . .
H21C H -0.1451 -0.0813 -0.2250 0.096 Uiso 1 1 calc R . .
C22 C -0.3060(4) -0.2746(6) -0.2743(2) 0.0659(18) Uani 1 1 d . . .
H22A H -0.3394 -0.3270 -0.2565 0.099 Uiso 1 1 calc R . .
H22B H -0.2679 -0.3145 -0.2949 0.099 Uiso 1 1 calc R . .
H22C H -0.3542 -0.2284 -0.2979 0.099 Uiso 1 1 calc R . .
C23 C -0.1374(4) -0.4142(5) -0.0171(3) 0.0546(16) Uani 1 1 d . . .
H23 H -0.1037 -0.3757 0.0135 0.066 Uiso 1 1 calc R . .
C24 C -0.1057(5) -0.5770(6) 0.0350(3) 0.082(2) Uani 1 1 d . . .
H24A H -0.0829 -0.5226 0.0628 0.123 Uiso 1 1 calc R . .
H24B H -0.0509 -0.6223 0.0311 0.123 Uiso 1 1 calc R . .
H24C H -0.1552 -0.6236 0.0444 0.123 Uiso 1 1 calc R . .
C25 C -0.2001(6) -0.5836(6) -0.0582(3) 0.088(2) Uani 1 1 d . . .
H25A H -0.2297 -0.5331 -0.0867 0.132 Uiso 1 1 calc R . .
H25B H -0.2512 -0.6263 -0.0481 0.132 Uiso 1 1 calc R . .
H25C H -0.1558 -0.6333 -0.0703 0.132 Uiso 1 1 calc R . .
P1 P 0.49228(11) 0.44323(13) 0.18876(6) 0.0477(4) Uani 1 1 d . . .
F1 F 0.4771(3) 0.4470(5) 0.12787(17) 0.135(2) Uani 1 1 d . . .
F2 F 0.5073(3) 0.4303(4) 0.24944(14) 0.0952(15) Uani 1 1 d . . .
F3 F 0.6058(2) 0.4260(3) 0.19526(14) 0.0762(11) Uani 1 1 d . . .
F4 F 0.4740(3) 0.3162(3) 0.18366(19) 0.0955(14) Uani 1 1 d . . .
F5 F 0.3788(2) 0.4611(3) 0.18339(16) 0.0781(11) Uani 1 1 d . . .
F6 F 0.5089(3) 0.5672(3) 0.1914(3) 0.153(3) Uani 1 1 d . . .
P2 P -0.05517(13) -0.22039(15) 0.12457(7) 0.0593(5) Uani 1 1 d . . .
F7 F -0.1363(3) -0.1728(3) 0.14925(18) 0.1026(16) Uani 1 1 d . . .
F8 F 0.0274(3) -0.2703(4) 0.09991(18) 0.1013(15) Uani 1 1 d . . .
F9 F -0.1078(3) -0.1833(5) 0.06883(17) 0.147(3) Uani 1 1 d . . .
F10 F -0.1001(5) -0.3366(4) 0.1214(2) 0.145(2) Uani 1 1 d . . .
F11 F 0.0042(4) -0.2542(5) 0.18128(18) 0.139(2) Uani 1 1 d . . .
F12 F 0.0009(4) -0.1097(4) 0.1323(2) 0.1277(19) Uani 1 1 d . . .
O5 O -0.0489(3) 0.3067(4) 0.1763(2) 0.0868(16) Uani 1 1 d . . .
N12 N 0.0478(4) 0.4460(4) 0.2127(2) 0.0603(15) Uani 1 1 d . . .
C26 C -0.0195(5) 0.3723(6) 0.2121(3) 0.0678(19) Uani 1 1 d . . .
H26 H -0.0475 0.3694 0.2415 0.081 Uiso 1 1 calc R . .
C27 C 0.0764(6) 0.5195(6) 0.2574(3) 0.104(3) Uani 1 1 d . . .
H27A H 0.0399 0.5014 0.2836 0.156 Uiso 1 1 calc R . .
H27B H 0.0625 0.5953 0.2456 0.156 Uiso 1 1 calc R . .
H27C H 0.1462 0.5114 0.2733 0.156 Uiso 1 1 calc R . .
C28 C 0.0943(5) 0.4588(6) 0.1710(4) 0.089(3) Uani 1 1 d . . .
H28A H 0.0777 0.3967 0.1467 0.134 Uiso 1 1 calc R . .
H28B H 0.1649 0.4613 0.1854 0.134 Uiso 1 1 calc R . .
H28C H 0.0725 0.5271 0.1521 0.134 Uiso 1 1 calc R . .

loop_
_atom_site_aniso_label
_atom_site_aniso_U_11
_atom_site_aniso_U_22
_atom_site_aniso_U_33
_atom_site_aniso_U_23
_atom_site_aniso_U_13
_atom_site_aniso_U_12
Ag1 0.01604(18) 0.0353(2) 0.0307(2) 0.00138(16) 0.00735(14) 0.00036(15)
Ag2 0.01777(18) 0.0365(2) 0.0365(2) -0.00247(17) 0.01211(15) -0.00033(15)
O1 0.031(2) 0.068(3) 0.031(2) 0.0040(18) 0.0151(16) -0.0113(17)
O3 0.046(2) 0.050(2) 0.037(2) -0.0028(18) 0.0063(18) 0.0021(18)
O4 0.080(3) 0.039(2) 0.074(3) -0.008(2) 0.024(3) -0.003(2)
N1 0.0163(18) 0.029(2) 0.023(2) 0.0010(17) 0.0067(15) 0.0017(16)
N2 0.0202(19) 0.024(2) 0.028(2) -0.0029(17) 0.0103(16) -0.0076(16)
N3 0.0139(18) 0.025(2) 0.026(2) -0.0030(16) 0.0077(15) 0.0009(15)
N4 0.0195(19) 0.033(2) 0.026(2) -0.0118(17) 0.0078(16) -0.0120(17)
N5 0.0160(18) 0.025(2) 0.024(2) 0.0004(16) 0.0060(15) -0.0019(15)
N6 0.0190(19) 0.029(2) 0.032(2) -0.0031(18) 0.0113(17) 0.0023(16)
N7 0.0164(19) 0.029(2) 0.035(2) -0.0012(18) 0.0085(17) -0.0021(16)
N8 0.037(2) 0.042(3) 0.029(2) 0.0075(19) 0.0180(19) 0.0027(19)
N9 0.062(3) 0.062(4) 0.045(3) 0.012(3) 0.013(3) -0.006(3)
N10 0.040(3) 0.056(3) 0.034(3) -0.003(2) 0.014(2) 0.002(2)
N11 0.050(3) 0.029(3) 0.106(5) 0.000(3) 0.032(3) -0.003(2)
C1 0.021(2) 0.039(3) 0.026(3) -0.007(2) 0.004(2) 0.000(2)
C2 0.023(2) 0.041(3) 0.026(3) -0.006(2) 0.007(2) 0.000(2)
C3 0.019(2) 0.019(2) 0.031(3) -0.003(2) 0.0091(19) -0.0006(19)
C4 0.022(2) 0.018(2) 0.027(3) 0.0000(19) 0.009(2) 0.0026(19)
C5 0.016(2) 0.020(2) 0.027(2) 0.0030(19) 0.0044(18) 0.0015(18)
C6 0.026(2) 0.039(3) 0.024(2) 0.002(2) 0.014(2) -0.004(2)
C7 0.031(3) 0.048(3) 0.024(3) -0.008(2) 0.014(2) -0.006(2)
C8 0.025(2) 0.043(3) 0.025(3) -0.010(2) 0.010(2) -0.005(2)
C9 0.021(2) 0.026(3) 0.027(3) -0.001(2) 0.008(2) -0.001(2)
C10 0.022(2) 0.020(2) 0.028(2) -0.0024(19) 0.0075(19) -0.0033(18)
C11 0.020(2) 0.032(3) 0.022(2) 0.002(2) 0.0058(19) -0.003(2)
C12 0.026(3) 0.030(3) 0.027(3) -0.001(2) 0.012(2) 0.004(2)
C13 0.023(2) 0.026(3) 0.023(2) -0.003(2) 0.0082(19) -0.0021(19)
C14 0.024(3) 0.048(3) 0.032(3) 0.002(2) 0.006(2) 0.001(2)
C15 0.051(3) 0.046(3) 0.038(3) -0.002(3) 0.017(3) 0.009(3)
C16 0.079(4) 0.066(4) 0.045(4) 0.024(3) 0.033(3) 0.001(3)
C17 0.061(4) 0.052(4) 0.091(5) -0.012(4) 0.035(4) -0.006(3)
C18 0.065(5) 0.098(6) 0.082(6) 0.020(5) 0.020(4) 0.012(4)
C20 0.039(3) 0.045(3) 0.040(3) -0.004(3) 0.010(3) 0.005(3)
C21 0.086(5) 0.067(4) 0.048(4) 0.003(3) 0.033(4) -0.011(4)
C22 0.060(4) 0.092(5) 0.044(4) -0.020(4) 0.012(3) -0.014(4)
C23 0.051(4) 0.035(4) 0.080(5) -0.003(3) 0.020(3) 0.002(3)
C24 0.057(4) 0.053(4) 0.137(8) 0.026(5) 0.025(5) 0.007(3)
C25 0.112(6) 0.046(4) 0.119(7) -0.014(4) 0.052(5) -0.014(4)
P1 0.0419(9) 0.0575(11) 0.0440(9) -0.0032(7) 0.0108(7) 0.0001(7)
F1 0.089(3) 0.257(7) 0.056(3) 0.021(4) 0.010(2) -0.018(4)
F2 0.063(2) 0.179(5) 0.046(2) -0.014(3) 0.0194(19) -0.006(3)
F3 0.041(2) 0.123(3) 0.067(3) 0.015(2) 0.0191(18) 0.013(2)
F4 0.086(3) 0.067(3) 0.132(4) -0.029(3) 0.025(3) 0.001(2)
F5 0.040(2) 0.078(3) 0.113(3) 0.005(2) 0.013(2) 0.0038(18)
F6 0.084(3) 0.043(3) 0.331(8) 0.012(4) 0.051(4) -0.014(2)
P2 0.0662(11) 0.0679(12) 0.0516(11) 0.0156(9) 0.0296(9) 0.0065(9)
F7 0.115(4) 0.114(4) 0.111(4) 0.015(3) 0.090(3) 0.021(3)
F8 0.097(3) 0.110(3) 0.117(4) 0.043(3) 0.066(3) 0.049(3)
F9 0.074(3) 0.305(8) 0.066(3) 0.068(4) 0.026(2) 0.093(4)
F10 0.187(6) 0.110(4) 0.182(6) -0.046(4) 0.129(5) -0.065(4)
F11 0.189(6) 0.155(5) 0.068(3) 0.029(3) 0.024(3) 0.043(4)
F12 0.152(5) 0.098(4) 0.157(5) -0.008(3) 0.083(4) -0.038(3)
O5 0.074(3) 0.094(4) 0.091(4) -0.052(3) 0.016(3) -0.037(3)
N12 0.054(3) 0.040(3) 0.071(4) 0.003(3) -0.016(3) -0.010(3)
C26 0.069(5) 0.070(5) 0.062(5) -0.024(4) 0.012(4) -0.019(4)
C27 0.123(7) 0.070(5) 0.088(6) -0.016(4) -0.035(5) -0.020(5)
C28 0.070(5) 0.063(5) 0.142(8) 0.025(5) 0.041(5) 0.015(4)

loop_
_atom_type_symbol
_atom_type_description
_atom_type_scat_dispersion_real
_atom_type_scat_dispersion_imag
_atom_type_scat_source
C C 0.0033 0.0016 'International Tables Vol C Tables 4.2.6.8 and 6.1.1.4'
H H 0.0000 0.0000 'International Tables Vol C Tables 4.2.6.8 and 6.1.1.4'
N N 0.0061 0.0033 'International Tables Vol C Tables 4.2.6.8 and 6.1.1.4'
O O 0.0106 0.0060 'International Tables Vol C Tables 4.2.6.8 and 6.1.1.4'
F F 0.0171 0.0103 'International Tables Vol C Tables 4.2.6.8 and 6.1.1.4'
P P 0.1023 0.0942 'International Tables Vol C Tables 4.2.6.8 and 6.1.1.4'
Ag Ag -0.8971 1.1015 'International Tables Vol C Tables 4.2.6.8 and 6.1.1.4'

loop_
_geom_angle_atom_site_label_1
_geom_angle_atom_site_label_2
_geom_angle_atom_site_label_3
_geom_angle
_geom_angle_site_symmetry_1
_geom_angle_site_symmetry_3
_geom_angle_publ_flag
N5 Ag1 N1 158.32(13) 3_455 . ?
N5 Ag1 O2 99.39(15) 3_455 . ?
N1 Ag1 O2 90.74(15) . . ?
N5 Ag1 O1 95.92(12) 3_455 . ?
N1 Ag1 O1 98.71(12) . . ?
O2 Ag1 O1 109.43(16) . . ?
N6 Ag2 N7 156.36(14) . 3 ?
N6 Ag2 O3 108.66(13) . . ?
N7 Ag2 O3 90.41(13) 3 . ?
N6 Ag2 O4 93.95(14) . . ?
N7 Ag2 O4 100.46(14) 3 . ?
O3 Ag2 O4 88.79(14) . . ?
C14 O1 Ag1 129.2(3) . . ?
C17 O2 Ag1 145.5(5) . . ?
C20 O3 Ag2 130.4(4) . . ?
C23 O4 Ag2 119.1(4) . . ?
C1 N1 C4 117.7(4) . . ?
C1 N1 Ag1 115.8(3) . . ?
C4 N1 Ag1 126.3(3) . . ?
C4 N2 C5 128.5(4) . . ?
C5 N3 C9 118.0(4) . . ?
C10 N4 C9 127.3(4) . . ?
C10 N5 C13 117.1(4) . . ?
C10 N5 Ag1 121.7(3) . 3_455 ?
C13 N5 Ag1 119.9(3) . 3_455 ?
C3 N6 C2 118.6(4) . . ?
C3 N6 Ag2 124.1(3) . . ?
C2 N6 Ag2 116.5(3) . . ?
C11 N7 C12 117.5(4) . . ?
C11 N7 Ag2 120.4(3) . 3 ?
C12 N7 Ag2 121.8(3) . 3 ?
C14 N8 C15 122.0(4) . . ?
C14 N8 C16 122.1(4) . . ?
C15 N8 C16 115.8(4) . . ?
C17 N9 C18 127.2(6) . . ?
C17 N9 C19 118.4(6) . . ?
C18 N9 C19 114.4(6) . . ?
C20 N10 C21 120.2(5) . . ?
C20 N10 C22 122.6(5) . . ?
C21 N10 C22 117.1(5) . . ?
C23 N11 C24 120.0(6) . . ?
C23 N11 C25 120.1(6) . . ?
C24 N11 C25 119.9(5) . . ?
N1 C1 C2 122.6(4) . . ?
N6 C2 C1 120.2(4) . . ?
N6 C3 C4 120.8(4) . . ?
N1 C4 N2 115.8(4) . . ?
N1 C4 C3 120.0(4) . . ?
N2 C4 C3 124.1(4) . . ?
N3 C5 C6 123.9(4) . . ?
N3 C5 N2 116.4(4) . . ?
C6 C5 N2 119.6(4) . . ?
C5 C6 C7 116.9(4) . . ?
C8 C7 C6 121.0(4) . . ?
C7 C8 C9 117.4(4) . . ?
N3 C9 N4 117.4(4) . . ?
N3 C9 C8 122.6(4) . . ?
N4 C9 C8 120.1(4) . . ?
N5 C10 N4 122.2(4) . . ?
N5 C10 C11 119.7(4) . . ?
N4 C10 C11 118.2(4) . . ?
N7 C11 C10 121.8(4) . . ?
N7 C12 C13 120.5(4) . . ?
N5 C13 C12 123.3(4) . . ?
O1 C14 N8 125.2(5) . . ?
O2 C17 N9 115.4(7) . . ?
O3 C20 N10 125.3(5) . . ?
O4 C23 N11 123.9(6) . . ?
F6 P1 F1 89.9(4) . . ?
F6 P1 F2 94.2(3) . . ?
F1 P1 F2 175.9(3) . . ?
F6 P1 F4 177.8(3) . . ?
F1 P1 F4 87.9(3) . . ?
F2 P1 F4 88.0(3) . . ?
F6 P1 F3 89.2(2) . . ?
F1 P1 F3 89.8(2) . . ?
F2 P1 F3 89.7(2) . . ?
F4 P1 F3 91.2(2) . . ?
F6 P1 F5 90.5(2) . . ?
F1 P1 F5 91.3(2) . . ?
F2 P1 F5 89.2(2) . . ?
F4 P1 F5 89.2(2) . . ?
F3 P1 F5 178.9(2) . . ?
F9 P2 F10 96.9(4) . . ?
F9 P2 F12 88.9(3) . . ?
F10 P2 F12 173.2(4) . . ?
F9 P2 F7 92.7(3) . . ?
F10 P2 F7 91.6(3) . . ?
F12 P2 F7 91.6(3) . . ?
F9 P2 F11 176.5(3) . . ?
F10 P2 F11 85.9(3) . . ?
F12 P2 F11 88.1(3) . . ?
F7 P2 F11 89.2(3) . . ?
F9 P2 F8 87.8(2) . . ?
F10 P2 F8 87.8(3) . . ?
F12 P2 F8 88.9(3) . . ?
F7 P2 F8 179.2(3) . . ?
F11 P2 F8 90.3(3) . . ?
C26 N12 C28 122.8(6) . . ?
C26 N12 C27 119.6(7) . . ?
C28 N12 C27 117.6(6) . . ?
O5 C26 N12 124.7(7) . . ?

loop_
_geom_bond_atom_site_label_1
_geom_bond_atom_site_label_2
_geom_bond_distance
_geom_bond_site_symmetry_2
_geom_bond_publ_flag
Ag1 N5 2.241(3) 3_455 ?
Ag1 N1 2.247(3) . ?
Ag1 O2 2.408(6) . ?
Ag1 O1 2.535(3) . ?
Ag2 N6 2.213(3) . ?
Ag2 N7 2.218(3) 3 ?
Ag2 O3 2.449(4) . ?
Ag2 O4 2.460(4) . ?
O1 C14 1.222(6) . ?
O2 C17 1.284(7) . ?
O3 C20 1.225(6) . ?
O4 C23 1.236(7) . ?
N1 C1 1.338(5) . ?
N1 C4 1.345(5) . ?
N2 C4 1.368(5) . ?
N2 C5 1.404(5) . ?
N3 C5 1.334(5) . ?
N3 C9 1.344(5) . ?
N4 C10 1.366(5) . ?
N4 C9 1.378(5) . ?
N5 C10 1.340(5) . ?
N5 C13 1.344(5) . ?
N5 Ag1 2.241(3) 3_455 ?
N6 C3 1.331(5) . ?
N6 C2 1.352(6) . ?
N7 C11 1.332(5) . ?
N7 C12 1.350(6) . ?
N7 Ag2 2.218(3) 3 ?
N8 C14 1.307(6) . ?
N8 C15 1.458(6) . ?
N8 C16 1.470(6) . ?
N9 C17 1.305(8) . ?
N9 C18 1.406(8) . ?
N9 C19 1.481(9) . ?
N10 C20 1.319(6) . ?
N10 C21 1.459(7) . ?
N10 C22 1.468(7) . ?
N11 C23 1.330(7) . ?
N11 C24 1.428(8) . ?
N11 C25 1.439(8) . ?
C1 C2 1.366(6) . ?
C3 C4 1.415(6) . ?
C5 C6 1.383(6) . ?
C6 C7 1.385(6) . ?
C7 C8 1.380(6) . ?
C8 C9 1.395(6) . ?
C10 C11 1.416(6) . ?
C12 C13 1.359(6) . ?
P1 F6 1.530(4) . ?
P1 F1 1.556(4) . ?
P1 F2 1.559(4) . ?
P1 F4 1.572(4) . ?
P1 F3 1.592(3) . ?
P1 F5 1.597(3) . ?
P2 F9 1.536(4) . ?
P2 F10 1.549(5) . ?
P2 F12 1.556(5) . ?
P2 F7 1.563(4) . ?
P2 F11 1.572(5) . ?
P2 F8 1.590(4) . ?
O5 C26 1.225(7) . ?
N12 C26 1.309(8) . ?
N12 C28 1.415(8) . ?
N12 C27 1.452(8) . ?
